data_2010248
loop_
_publ_author_name
'Takenaka, Yasuyuki'
'Ohashi, Yuji'
'Kanazawa, Hitoshi'

_publ_contact_author
;
 Prof. Yuji Ohashi
 Department of Chemistry, Tokyo Institute of Technology
 Meguro-ku, Tokyo 152, Japan
;
_publ_section_title
;
 <small>DL</small>-Valine NCA
;
_journal_issue 12
_journal_name_full 'Acta Crystallographica Section C'
_journal_page_first 1950
_journal_page_last 1952
_journal_paper_doi 10.1107/S0108270194007067
_journal_volume 50
_journal_year 1994
_chemical_formula_moiety 'C6 H9 N O3'
_chemical_formula_sum 'C6 H9 N O3'
_chemical_formula_weight 143.1
_chemical_name_common 'DL-valine NCA'
_chemical_name_systematic
;
 N-carboxy-DL-valine anhydride
;
_space_group_IT_number 29
_symmetry_cell_setting orthorhombic
_symmetry_space_group_name_Hall 'P 2c -2ac'
_symmetry_space_group_name_H-M 'P c a 21'
_audit_creation_method SHELXL
_cell_angle_alpha 90
_cell_angle_beta 90
_cell_angle_gamma 90
_cell_formula_units_Z 4
_cell_length_a 8.9380(10)
_cell_length_b 10.207(2)
_cell_length_c 7.7880(10)
_cell_measurement_reflns_used 12
_cell_measurement_temperature 293
_cell_measurement_theta_max 26
_cell_measurement_theta_min 18
_cell_volume 710.50(18)
_computing_cell_refinement 'RSLC-3 (Sakurai, 1967)'
_computing_data_collection 'AFC-4 (Rigaku Corporation, 1974)'
_computing_data_reduction 'TEXSAN (Molecular Structure Corporation, 1985)'
_computing_molecular_graphics TEXSAN
_computing_publication_material SHELXL93
_computing_structure_refinement 'SHELXL93 (Sheldrick, 1994)'
_computing_structure_solution TEXSAN
_diffrn_ambient_temperature 293
_diffrn_measurement_device AFC-4
_diffrn_measurement_method \w-2\q
_diffrn_radiation_monochromator graphite
_diffrn_radiation_source 'X-ray sealed tube'
_diffrn_radiation_type CuK\a
_diffrn_radiation_wavelength 1.5418
_diffrn_reflns_limit_h_max 10
_diffrn_reflns_limit_h_min 0
_diffrn_reflns_limit_k_max 11
_diffrn_reflns_limit_k_min 0
_diffrn_reflns_limit_l_max 8
_diffrn_reflns_limit_l_min 0
_diffrn_reflns_number 618
_diffrn_reflns_theta_max 62.5
_diffrn_reflns_theta_min 0
_diffrn_standards_decay_% 12
_diffrn_standards_interval_count 50
_diffrn_standards_number 3
_exptl_absorpt_coefficient_mu 0.918
_exptl_absorpt_correction_T_max 1.066
_exptl_absorpt_correction_T_min 1.041
_exptl_crystal_colour colourless
_exptl_crystal_density_diffrn 1.34
_exptl_crystal_description needle
_exptl_crystal_F_000 304
_exptl_crystal_size_max 0.4
_exptl_crystal_size_mid 0.1
_exptl_crystal_size_min 0.1
_refine_diff_density_max 0.153
_refine_diff_density_min -0.237
_refine_ls_extinction_method none
_refine_ls_goodness_of_fit_obs 1.084
_refine_ls_hydrogen_treatment refall
_refine_ls_matrix_type full
_refine_ls_number_parameters 100
_refine_ls_number_reflns 556
_refine_ls_restrained_S_obs 1.016
_refine_ls_R_factor_obs 0.069
_refine_ls_shift/esd_max -0.019
_refine_ls_shift/esd_mean 0.003
_refine_ls_structure_factor_coef Fsqd
_refine_ls_weighting_details 'w = 1/[\s^2^(Fo^2^)+(0.0652P)^2^] where P = (Fo^2^+2Fc^2^)/3'
_refine_ls_weighting_scheme calc
_refine_ls_wR_factor_obs 0.113
_reflns_number_observed 556
_reflns_number_total 618
_reflns_observed_criterion F>\s(F)
_cod_data_source_file as1125.cif
_cod_data_source_block C6H9NO3
_cod_depositor_comments
;
The following automatic conversions were performed:

'_refine_ls_weighting_scheme' value 'calc w =
1/[\s^2^(Fo^2^)+(0.0652P)^2^] where P = (Fo^2^+2Fc^2^)/3' was changed
to 'calc'. New tag '_refine_ls_weighting_details' was created. The
value of the new tag was set to 'w = 1/[\s^2^(Fo^2^)+(0.0652P)^2^]
where P = (Fo^2^+2Fc^2^)/3'.

Automatic conversion script
Id: cif_fix_values 3143 2015-03-26 13:38:13Z robertas 
;
_cod_original_cell_volume 710.6(2)
_cod_original_sg_symbol_H-M P_c_a_21
_cod_database_code 2010248

loop_
_symmetry_equiv_pos_as_xyz
'x, y, z'
'-x, -y, z+1/2'
'x+1/2, -y, z'
'-x+1/2, y, z+1/2'

loop_
_atom_site_aniso_label
_atom_site_aniso_U_11
_atom_site_aniso_U_22
_atom_site_aniso_U_33
_atom_site_aniso_U_12
_atom_site_aniso_U_13
_atom_site_aniso_U_23
O1 0.070(2) 0.059(2) 0.048(2) -0.007(2) -0.010(2) -0.003(2)
O2 0.065(2) 0.068(2) 0.039(2) 0.001(2) 0.002(2) 0.010(2)
O3 0.070(2) 0.101(3) 0.075(3) -0.010(2) 0.016(2) 0.032(3)
N1 0.059(2) 0.050(2) 0.033(2) -0.006(2) 0.001(2) 0.006(2)
C1 0.057(2) 0.045(3) 0.041(3) 0.005(2) 0.001(2) 0.003(2)
C2 0.058(3) 0.067(3) 0.050(3) 0.004(3) 0.005(3) 0.005(3)
C3 0.041(2) 0.059(3) 0.042(2) 0.001(2) 0.000(2) 0.004(3)
C4 0.044(2) 0.064(3) 0.070(3) -0.011(3) 0.000(3) -0.014(3)
C5 0.069(3) 0.059(3) 0.105(5) 0.006(3) -0.011(4) -0.021(3)
C6 0.067(3) 0.112(5) 0.058(3) -0.015(3) 0.004(3) -0.029(4)

loop_
_atom_site_label
_atom_site_fract_x
_atom_site_fract_y
_atom_site_fract_z
_atom_site_U_iso_or_equiv
_atom_site_thermal_displace_type
_atom_site_calc_flag
_atom_site_refinement_flags
_atom_site_occupancy
_atom_site_disorder_group
_atom_site_type_symbol
O1 0.7440(5) 0.4937(3) 0.1819(4) 0.059 Uani d . 1 . O
O2 0.5597(4) 0.3519(3) 0.2563(5) 0.057 Uani d . 1 . O
O3 0.3726(5) 0.2059(5) 0.2438(6) 0.082 Uani d . 1 . O
N1 0.5898(4) 0.3973(4) -0.0186(5) 0.047 Uani d . 1 . N
H1 0.621(2) 0.430(2) -0.102(6) 0.057 Uiso calc R 1 . H
C1 0.6439(6) 0.4232(5) 0.1364(6) 0.048 Uani d . 1 . C
C2 0.4544(6) 0.2779(5) 0.1703(8) 0.058 Uani d . 1 . C
C3 0.4672(5) 0.3030(5) -0.0201(7) 0.047 Uani d . 1 . C
H3 0.367(4) 0.349(2) -0.067(2) 0.056 Uiso calc R 1 . H
C4 0.4995(5) 0.1788(6) -0.1242(8) 0.059 Uani d . 1 . C
H4 0.422(5) 0.122(3) -0.1060(13) 0.071 Uiso calc R 1 . H
C5 0.6427(6) 0.1100(6) -0.0630(10) 0.078 Uani d . 1 . C
H5A 0.637(2) 0.094(3) 0.067(4) 0.096(11) Uiso calc R 1 . H
H5B 0.734(3) 0.168(3) -0.090(5) 0.096(11) Uiso calc R 1 . H
H5C 0.653(2) 0.022(3) -0.125(4) 0.096(11) Uiso calc R 1 . H
C6 0.5021(6) 0.2104(7) -0.3145(9) 0.079 Uani d . 1 . C
H6A 0.409(4) 0.250(5) -0.347(2) 0.122(16) Uiso calc R 1 . H
H6B 0.516(5) 0.131(3) -0.379(3) 0.122(16) Uiso calc R 1 . H
H6C 0.583(5) 0.270(5) -0.3382(17) 0.122(16) Uiso calc R 1 . H

loop_
_atom_type_symbol
_atom_type_description
_atom_type_scat_dispersion_real
_atom_type_scat_dispersion_imag
_atom_type_scat_source
C C 0.0181 0.0091 'International Tables Vol C Tables 4.2.6.8 and 6.1.1.4'
H H 0.0000 0.0000 'International Tables Vol C Tables 4.2.6.8 and 6.1.1.4'
O O 0.0492 0.0322 'International Tables Vol C Tables 4.2.6.8 and 6.1.1.4'
N N 0.0311 0.0180 'International Tables Vol C Tables 4.2.6.8 and 6.1.1.4'

loop_
_geom_angle_atom_site_label_1
_geom_angle_atom_site_label_2
_geom_angle_atom_site_label_3
_geom_angle
_geom_angle_publ_flag
C2 O2 C1 109.1(4) yes
C1 N1 C3 114.4(4) yes
O1 C1 N1 131.3(5) yes
O1 C1 O2 120.9(5) yes
N1 C1 O2 107.8(4) yes
O3 C2 O2 121.7(6) yes
O3 C2 C3 128.9(6) yes
O2 C2 C3 109.4(4) yes
N1 C3 C2 99.3(4) yes
N1 C3 C4 114.1(4) yes
C2 C3 C4 113.2(5) yes
C6 C4 C3 110.1(5) yes
C6 C4 C5 112.8(5) yes
C3 C4 C5 111.8(4) yes

loop_
_geom_bond_atom_site_label_1
_geom_bond_atom_site_label_2
_geom_bond_site_symmetry_2
_geom_bond_distance
_geom_bond_publ_flag
O1 C1 . 1.202(6) yes
O2 C2 . 1.380(6) yes
O2 C1 . 1.403(6) yes
O3 C2 . 1.185(6) yes
N1 C1 . 1.327(6) yes
N1 C3 . 1.458(5) yes
C2 C3 . 1.509(8) yes
C3 C4 . 1.533(8) yes
C4 C6 . 1.517(9) yes
C4 C5 . 1.536(7) yes

loop_
_geom_torsion_atom_site_label_1
_geom_torsion_atom_site_label_2
_geom_torsion_atom_site_label_3
_geom_torsion_atom_site_label_4
_geom_torsion
C3 N1 C1 O1 179.0(5)
C3 N1 C1 O2 -1.8(5)
C2 O2 C1 O1 -179.0(4)
C2 O2 C1 N1 1.7(5)
C1 O2 C2 O3 177.6(5)
C1 O2 C2 C3 -1.0(5)
C1 N1 C3 C2 1.2(5)
C1 N1 C3 C4 -119.5(5)
O3 C2 C3 N1 -178.5(5)
O2 C2 C3 N1 -0.1(5)
O3 C2 C3 C4 -57.1(7)
O2 C2 C3 C4 121.3(4)
N1 C3 C4 C6 -70.6(5)
C2 C3 C4 C6 176.8(4)
N1 C3 C4 C5 55.6(6)
C2 C3 C4 C5 -57.0(6)

loop_
_cod_related_entry_id
_cod_related_entry_database
_cod_related_entry_code
1 ChemSpider 92940
